data_4120005
loop_
_publ_author_name
'Subhas Samanta'
'Andrew A. Beharry'
'Oleg Sadovski'
'Theresa M. McCormick'
'Amirhossein Babalhavaeji'
'Vince Tropepe'
'G. Andrew Woolley'

_publ_section_title
;
 Photoswitching Azo Compounds in Vivo with Red Light
;
_journal_name_full 'Journal of the American Chemical Society'
_journal_page_first 9777
_journal_page_last 9784
_journal_paper_doi 10.1021/ja402220t
_journal_volume 135
_journal_year 2013
_chemical_formula_moiety 'C32 H32 N4 O6, H2 O'
_chemical_formula_sum 'C32 H34 N4 O7'
_chemical_formula_weight 586.63
_chemical_name_systematic
; 
 ? 
;
_space_group_IT_number 15
_symmetry_cell_setting monoclinic
_symmetry_space_group_name_Hall '-C 2yc'
_symmetry_space_group_name_H-M 'C 1 2/c 1'
_atom_sites_solution_hydrogens geom
_atom_sites_solution_primary direct
_atom_sites_solution_secondary difmap
_audit_creation_method SHELXL-97
_cell_angle_alpha 90.00
_cell_angle_beta 111.473(3)
_cell_angle_gamma 90.00
_cell_formula_units_Z 8
_cell_length_a 36.643(5)
_cell_length_b 8.7979(12)
_cell_length_c 19.260(3)
_cell_measurement_reflns_used 6751
_cell_measurement_temperature 150(1)
_cell_measurement_theta_max 27.49
_cell_measurement_theta_min 2.27
_cell_volume 5778.1(14)
_computing_cell_refinement APEX2
_computing_data_collection 'APEX2 (Bruker, 2007)'
_computing_data_reduction 'SAINT (Bruker, 2007)'
_computing_molecular_graphics 'PLATON (Spek, 2009)'
_computing_publication_material 'SHELXTL (Sheldrick, 2008)'
_computing_structure_refinement 'SHELXL-97 (Sheldrick, 2008)'
_computing_structure_solution 'SHELXS-97 (Sheldrick, 2008)'
_diffrn_ambient_temperature 150(1)
_diffrn_measured_fraction_theta_full 0.997
_diffrn_measured_fraction_theta_max 0.997
_diffrn_measurement_device_type 'Bruker APEX-DUO'
_diffrn_measurement_method '\f and \w scans'
_diffrn_radiation_monochromator 'Bruker Triumph'
_diffrn_radiation_source 'fine-focus sealed tube'
_diffrn_radiation_type MoK\a
_diffrn_radiation_wavelength 0.71073
_diffrn_reflns_av_R_equivalents 0.0546
_diffrn_reflns_av_sigmaI/netI 0.0538
_diffrn_reflns_limit_h_max 47
_diffrn_reflns_limit_h_min -47
_diffrn_reflns_limit_k_max 11
_diffrn_reflns_limit_k_min -10
_diffrn_reflns_limit_l_max 24
_diffrn_reflns_limit_l_min -25
_diffrn_reflns_number 25302
_diffrn_reflns_theta_full 27.60
_diffrn_reflns_theta_max 27.60
_diffrn_reflns_theta_min 1.19
_diffrn_standards_number 0
_exptl_absorpt_coefficient_mu 0.096
_exptl_absorpt_correction_T_max 0.7456
_exptl_absorpt_correction_T_min 0.6869
_exptl_absorpt_correction_type multi-scan
_exptl_absorpt_process_details 'SADABS (Sheldrick, 1996)'
_exptl_crystal_colour red
_exptl_crystal_density_diffrn 1.349
_exptl_crystal_description plate
_exptl_crystal_F_000 2480
_exptl_crystal_size_max 0.20
_exptl_crystal_size_mid 0.15
_exptl_crystal_size_min 0.08
_refine_diff_density_max 0.358
_refine_diff_density_min -0.221
_refine_diff_density_rms 0.048
_refine_ls_extinction_method none
_refine_ls_goodness_of_fit_ref 1.006
_refine_ls_hydrogen_treatment mixed
_refine_ls_matrix_type full
_refine_ls_number_parameters 405
_refine_ls_number_reflns 6697
_refine_ls_number_restraints 0
_refine_ls_restrained_S_all 1.006
_refine_ls_R_factor_all 0.0863
_refine_ls_R_factor_gt 0.0485
_refine_ls_shift/su_max 0.001
_refine_ls_shift/su_mean 0.000
_refine_ls_structure_factor_coef Fsqd
_refine_ls_weighting_details 'calc w=1/[\s^2^(Fo^2^)+(0.0641P)^2^+1.9632P] where P=(Fo^2^+2Fc^2^)/3'
_refine_ls_weighting_scheme calc
_refine_ls_wR_factor_gt 0.1167
_refine_ls_wR_factor_ref 0.1335
_reflns_number_gt 4365
_reflns_number_total 6697
_reflns_threshold_expression I>2\s(I)
_cod_data_source_file ja402220t_si_004.cif
_cod_data_source_block d1259
_cod_original_cell_volume 5778.2(14)
_cod_original_sg_symbol_H-M 'C 2/c'
_cod_database_code 4120005

loop_
_symmetry_equiv_pos_as_xyz
'x, y, z'
'-x, y, -z+1/2'
'x+1/2, y+1/2, z'
'-x+1/2, y+1/2, -z+1/2'
'-x, -y, -z'
'x, -y, z-1/2'
'-x+1/2, -y+1/2, -z'
'x+1/2, -y+1/2, z-1/2'

loop_
_atom_site_label
_atom_site_type_symbol
_atom_site_fract_x
_atom_site_fract_y
_atom_site_fract_z
_atom_site_U_iso_or_equiv
_atom_site_adp_type
_atom_site_occupancy
_atom_site_symmetry_multiplicity
_atom_site_calc_flag
_atom_site_refinement_flags
O1 O 0.52490(4) 0.06482(17) -0.13279(8) 0.0369(4) Uani 1 1 d .
O2 O 0.40173(4) 0.57876(16) 0.20170(7) 0.0322(3) Uani 1 1 d .
O3 O 0.35413(4) 0.75400(15) -0.04558(7) 0.0307(3) Uani 1 1 d .
O4 O 0.10020(4) 1.48865(18) 0.13878(8) 0.0383(4) Uani 1 1 d .
O5 O 0.33470(4) 1.16520(16) 0.08185(9) 0.0404(4) Uani 1 1 d .
O6 O 0.27871(4) 0.69181(15) 0.08883(8) 0.0317(3) Uani 1 1 d .
N1 N 0.35347(4) 0.75190(18) 0.10457(9) 0.0255(4) Uani 1 1 d .
N2 N 0.33670(5) 0.86670(18) 0.06677(9) 0.0281(4) Uani 1 1 d .
N3 N 0.54496(5) 0.09388(18) -0.00711(9) 0.0245(4) Uani 1 1 d .
N4 N 0.13274(5) 1.3179(2) 0.22792(10) 0.0292(4) Uani 1 1 d .
C1 C 0.37972(5) 0.6721(2) 0.07959(10) 0.0230(4) Uani 1 1 d .
C2 C 0.40571(5) 0.5763(2) 0.13385(10) 0.0251(4) Uani 1 1 d .
C3 C 0.43239(5) 0.4850(2) 0.11827(10) 0.0253(4) Uani 1 1 d .
H3A H 0.4501 0.4237 0.1564 0.030 Uiso 1 1 calc R
C4 C 0.43335(5) 0.4829(2) 0.04641(10) 0.0226(4) Uani 1 1 d .
C5 C 0.40681(5) 0.5721(2) -0.00849(10) 0.0242(4) Uani 1 1 d .
H5A H 0.4067 0.5686 -0.0578 0.029 Uiso 1 1 calc R
C6 C 0.38045(5) 0.6659(2) 0.00704(10) 0.0235(4) Uani 1 1 d .
C7 C 0.46232(5) 0.3852(2) 0.03010(10) 0.0219(4) Uani 1 1 d .
C8 C 0.49609(5) 0.3346(2) 0.08701(10) 0.0279(4) Uani 1 1 d .
H8A H 0.5010 0.3660 0.1368 0.033 Uiso 1 1 calc R
C9 C 0.52252(5) 0.2404(2) 0.07299(10) 0.0266(4) Uani 1 1 d .
H9A H 0.5451 0.2072 0.1132 0.032 Uiso 1 1 calc R
C10 C 0.51661(5) 0.1932(2) 0.00089(10) 0.0229(4) Uani 1 1 d .
C11 C 0.48334(6) 0.2423(2) -0.05711(10) 0.0277(4) Uani 1 1 d .
H11A H 0.4787 0.2119 -0.1069 0.033 Uiso 1 1 calc R
C12 C 0.45681(6) 0.3364(2) -0.04174(11) 0.0280(4) Uani 1 1 d .
H12A H 0.4340 0.3687 -0.0818 0.034 Uiso 1 1 calc R
C13 C 0.54817(6) 0.0364(2) -0.06951(11) 0.0271(4) Uani 1 1 d .
C14 C 0.58339(6) -0.0629(2) -0.05646(11) 0.0299(4) Uani 1 1 d .
H14A H 0.5774 -0.1386 -0.0964 0.045 Uiso 1 1 calc R
H14B H 0.5902 -0.1147 -0.0083 0.045 Uiso 1 1 calc R
H14C H 0.6056 -0.0002 -0.0561 0.045 Uiso 1 1 calc R
C15 C 0.42752(7) 0.4852(3) 0.25906(11) 0.0433(6) Uani 1 1 d .
H15A H 0.4206 0.4917 0.3035 0.065 Uiso 1 1 calc R
H15B H 0.4546 0.5199 0.2714 0.065 Uiso 1 1 calc R
H15C H 0.4252 0.3796 0.2418 0.065 Uiso 1 1 calc R
C16 C 0.35007(6) 0.7304(2) -0.12107(11) 0.0337(5) Uani 1 1 d .
H16A H 0.3280 0.7906 -0.1539 0.051 Uiso 1 1 calc R
H16B H 0.3452 0.6224 -0.1335 0.051 Uiso 1 1 calc R
H16C H 0.3742 0.7620 -0.1279 0.051 Uiso 1 1 calc R
C17 C 0.30823(5) 0.9300(2) 0.09315(10) 0.0266(4) Uani 1 1 d .
C18 C 0.30640(6) 1.0882(2) 0.09725(11) 0.0301(4) Uani 1 1 d .
C19 C 0.27777(6) 1.1578(2) 0.11781(11) 0.0317(5) Uani 1 1 d .
H19A H 0.2771 1.2653 0.1215 0.038 Uiso 1 1 calc R
C20 C 0.25002(6) 1.0687(2) 0.13295(11) 0.0298(4) Uani 1 1 d .
C21 C 0.25028(6) 0.9122(2) 0.12450(11) 0.0292(4) Uani 1 1 d .
H21A H 0.2307 0.8520 0.1327 0.035 Uiso 1 1 calc R
C22 C 0.27894(5) 0.8426(2) 0.10410(10) 0.0266(4) Uani 1 1 d .
C23 C 0.21967(6) 1.1384(2) 0.15689(11) 0.0289(4) Uani 1 1 d .
C24 C 0.19873(6) 1.2665(2) 0.12203(12) 0.0324(5) Uani 1 1 d .
H24A H 0.2045 1.3128 0.0827 0.039 Uiso 1 1 calc R
C25 C 0.16955(6) 1.3284(2) 0.14319(11) 0.0309(5) Uani 1 1 d .
H25A H 0.1555 1.4157 0.1184 0.037 Uiso 1 1 calc R
C26 C 0.16088(5) 1.2620(2) 0.20099(10) 0.0263(4) Uani 1 1 d .
C27 C 0.18125(6) 1.1332(2) 0.23553(11) 0.0296(4) Uani 1 1 d .
H27A H 0.1753 1.0860 0.2745 0.036 Uiso 1 1 calc R
C28 C 0.21022(6) 1.0730(2) 0.21363(11) 0.0307(4) Uani 1 1 d .
H28A H 0.2239 0.9848 0.2380 0.037 Uiso 1 1 calc R
C29 C 0.10508(5) 1.4238(2) 0.19827(11) 0.0284(4) Uani 1 1 d .
C30 C 0.08182(6) 1.4656(3) 0.24536(12) 0.0400(5) Uani 1 1 d .
H30A H 0.0561 1.5045 0.2133 0.060 Uiso 1 1 calc R
H30B H 0.0958 1.5441 0.2813 0.060 Uiso 1 1 calc R
H30C H 0.0783 1.3755 0.2722 0.060 Uiso 1 1 calc R
C31 C 0.33120(7) 1.3258(2) 0.07466(15) 0.0452(6) Uani 1 1 d .
H31A H 0.3504 1.3647 0.0545 0.068 Uiso 1 1 calc R
H31B H 0.3362 1.3713 0.1237 0.068 Uiso 1 1 calc R
H31C H 0.3047 1.3523 0.0408 0.068 Uiso 1 1 calc R
C32 C 0.24529(6) 0.6064(2) 0.08644(12) 0.0337(5) Uani 1 1 d .
H32A H 0.2464 0.5049 0.0664 0.051 Uiso 1 1 calc R
H32B H 0.2214 0.6583 0.0544 0.051 Uiso 1 1 calc R
H32C H 0.2450 0.5971 0.1369 0.051 Uiso 1 1 calc R
O1W O 0.5000 0.2914(3) -0.2500 0.0530(6) Uani 1 2 d S
H1WA H 0.5073 0.2260 -0.2159 0.074(10) Uiso 1 1 d R
O2W O 0.5000 -0.1721(3) -0.2500 0.0442(5) Uani 1 2 d S
H2WA H 0.5071 -0.1052 -0.2166 0.065(9) Uiso 1 1 d R
H3N H 0.5623(6) 0.063(2) 0.0362(12) 0.030(6) Uiso 1 1 d .
H4N H 0.1339(6) 1.275(3) 0.2666(13) 0.035(6) Uiso 1 1 d .

loop_
_atom_site_aniso_label
_atom_site_aniso_U_11
_atom_site_aniso_U_22
_atom_site_aniso_U_33
_atom_site_aniso_U_23
_atom_site_aniso_U_13
_atom_site_aniso_U_12
O1 0.0425(8) 0.0417(9) 0.0286(8) 0.0007(6) 0.0156(7) 0.0122(7)
O2 0.0360(8) 0.0399(9) 0.0243(7) 0.0008(6) 0.0155(6) 0.0126(7)
O3 0.0308(7) 0.0330(8) 0.0306(7) 0.0050(6) 0.0139(6) 0.0112(6)
O4 0.0316(8) 0.0471(9) 0.0402(8) 0.0127(7) 0.0178(7) 0.0144(7)
O5 0.0352(8) 0.0288(8) 0.0703(11) 0.0005(7) 0.0348(8) 0.0016(7)
O6 0.0275(7) 0.0249(8) 0.0479(9) -0.0014(6) 0.0198(7) 0.0009(6)
N1 0.0205(8) 0.0260(9) 0.0319(9) -0.0037(7) 0.0118(7) 0.0011(7)
N2 0.0255(8) 0.0251(9) 0.0384(9) 0.0004(7) 0.0172(7) 0.0044(7)
N3 0.0241(8) 0.0240(9) 0.0279(9) 0.0013(7) 0.0126(7) 0.0048(7)
N4 0.0317(9) 0.0340(10) 0.0291(9) 0.0060(8) 0.0196(8) 0.0072(8)
C1 0.0194(9) 0.0213(10) 0.0314(10) -0.0030(8) 0.0131(8) -0.0001(8)
C2 0.0248(9) 0.0261(10) 0.0266(10) -0.0036(8) 0.0119(8) 0.0003(8)
C3 0.0234(9) 0.0261(10) 0.0273(10) -0.0019(8) 0.0105(8) 0.0029(8)
C4 0.0204(9) 0.0212(10) 0.0289(10) -0.0026(7) 0.0122(8) -0.0010(8)
C5 0.0246(9) 0.0238(10) 0.0271(10) -0.0002(8) 0.0129(8) 0.0000(8)
C6 0.0198(9) 0.0212(10) 0.0305(10) 0.0014(8) 0.0104(8) 0.0007(8)
C7 0.0217(9) 0.0183(9) 0.0290(10) 0.0005(7) 0.0132(8) 0.0001(8)
C8 0.0261(10) 0.0332(11) 0.0258(10) -0.0055(8) 0.0113(8) 0.0009(9)
C9 0.0204(9) 0.0319(11) 0.0266(10) -0.0018(8) 0.0074(8) 0.0023(8)
C10 0.0219(9) 0.0201(9) 0.0320(10) -0.0001(8) 0.0161(8) 0.0001(8)
C11 0.0303(10) 0.0324(11) 0.0232(9) 0.0003(8) 0.0130(8) 0.0055(9)
C12 0.0289(10) 0.0299(11) 0.0277(10) 0.0052(8) 0.0133(8) 0.0087(9)
C13 0.0315(11) 0.0235(10) 0.0326(11) -0.0006(8) 0.0192(9) -0.0018(8)
C14 0.0320(10) 0.0259(11) 0.0397(11) -0.0015(8) 0.0223(9) 0.0024(9)
C15 0.0514(14) 0.0548(15) 0.0267(11) 0.0079(10) 0.0179(10) 0.0203(12)
C16 0.0349(11) 0.0363(12) 0.0304(11) 0.0052(9) 0.0123(9) 0.0064(10)
C17 0.0232(9) 0.0281(11) 0.0318(10) 0.0007(8) 0.0141(8) 0.0055(8)
C18 0.0265(10) 0.0297(11) 0.0388(11) 0.0005(9) 0.0174(9) 0.0018(9)
C19 0.0295(10) 0.0258(11) 0.0449(12) -0.0033(9) 0.0196(9) 0.0018(9)
C20 0.0278(10) 0.0322(12) 0.0331(11) -0.0003(9) 0.0156(9) 0.0059(9)
C21 0.0264(10) 0.0286(11) 0.0379(11) 0.0021(8) 0.0178(9) 0.0025(8)
C22 0.0284(10) 0.0234(10) 0.0300(10) 0.0014(8) 0.0133(8) 0.0044(8)
C23 0.0257(10) 0.0306(11) 0.0344(11) -0.0044(8) 0.0159(9) 0.0016(9)
C24 0.0342(11) 0.0302(11) 0.0404(12) 0.0019(9) 0.0226(10) 0.0020(9)
C25 0.0317(11) 0.0290(11) 0.0380(11) 0.0042(9) 0.0198(9) 0.0062(9)
C26 0.0246(9) 0.0281(11) 0.0299(10) -0.0008(8) 0.0145(8) 0.0038(8)
C27 0.0320(10) 0.0315(11) 0.0291(10) 0.0023(8) 0.0156(9) 0.0026(9)
C28 0.0312(11) 0.0297(11) 0.0340(11) 0.0008(8) 0.0154(9) 0.0077(9)
C29 0.0215(9) 0.0354(12) 0.0325(10) 0.0068(9) 0.0148(8) 0.0062(9)
C30 0.0393(12) 0.0452(14) 0.0450(13) 0.0056(10) 0.0266(11) 0.0133(11)
C31 0.0480(14) 0.0294(12) 0.0708(17) -0.0083(11) 0.0365(13) -0.0066(11)
C32 0.0281(10) 0.0291(11) 0.0441(12) -0.0005(9) 0.0134(9) -0.0002(9)
O1W 0.0659(17) 0.0455(15) 0.0417(14) 0.000 0.0127(12) 0.000
O2W 0.0587(15) 0.0414(13) 0.0366(12) 0.000 0.0224(11) 0.000

loop_
_atom_type_symbol
_atom_type_description
_atom_type_scat_dispersion_real
_atom_type_scat_dispersion_imag
_atom_type_scat_source
C C 0.0033 0.0016 'International Tables Vol C Tables 4.2.6.8 and 6.1.1.4'
H H 0.0000 0.0000 'International Tables Vol C Tables 4.2.6.8 and 6.1.1.4'
N N 0.0061 0.0033 'International Tables Vol C Tables 4.2.6.8 and 6.1.1.4'
O O 0.0106 0.0060 'International Tables Vol C Tables 4.2.6.8 and 6.1.1.4'

loop_
_geom_angle_atom_site_label_1
_geom_angle_atom_site_label_2
_geom_angle_atom_site_label_3
_geom_angle
C2 O2 C15 117.39(15)
C6 O3 C16 117.40(15)
C18 O5 C31 117.91(16)
C22 O6 C32 117.38(15)
N2 N1 C1 116.71(15)
N1 N2 C17 111.74(15)
C13 N3 C10 129.70(17)
C13 N3 H3N 117.2(13)
C10 N3 H3N 113.1(13)
C29 N4 C26 129.05(17)
C29 N4 H4N 119.1(16)
C26 N4 H4N 111.8(16)
C2 C1 C6 117.40(16)
C2 C1 N1 113.92(15)
C6 C1 N1 128.38(17)
O2 C2 C3 123.27(17)
O2 C2 C1 114.87(15)
C3 C2 C1 121.84(16)
C2 C3 C4 119.98(18)
C2 C3 H3A 120.0
C4 C3 H3A 120.0
C5 C4 C3 118.83(16)
C5 C4 C7 121.42(16)
C3 C4 C7 119.75(16)
C6 C5 C4 121.49(16)
C6 C5 H5A 119.3
C4 C5 H5A 119.3
O3 C6 C5 122.72(16)
O3 C6 C1 116.89(16)
C5 C6 C1 120.38(17)
C12 C7 C8 116.61(16)
C12 C7 C4 122.28(16)
C8 C7 C4 121.09(16)
C9 C8 C7 121.69(17)
C9 C8 H8A 119.2
C7 C8 H8A 119.2
C8 C9 C10 120.93(17)
C8 C9 H9A 119.5
C10 C9 H9A 119.5
C11 C10 C9 118.78(17)
C11 C10 N3 124.84(17)
C9 C10 N3 116.36(17)
C10 C11 C12 119.45(17)
C10 C11 H11A 120.3
C12 C11 H11A 120.3
C11 C12 C7 122.55(18)
C11 C12 H12A 118.7
C7 C12 H12A 118.7
O1 C13 N3 123.49(18)
O1 C13 C14 121.71(17)
N3 C13 C14 114.78(17)
C13 C14 H14A 109.5
C13 C14 H14B 109.5
H14A C14 H14B 109.5
C13 C14 H14C 109.5
H14A C14 H14C 109.5
H14B C14 H14C 109.5
O2 C15 H15A 109.5
O2 C15 H15B 109.5
H15A C15 H15B 109.5
O2 C15 H15C 109.5
H15A C15 H15C 109.5
H15B C15 H15C 109.5
O3 C16 H16A 109.5
O3 C16 H16B 109.5
H16A C16 H16B 109.5
O3 C16 H16C 109.5
H16A C16 H16C 109.5
H16B C16 H16C 109.5
C18 C17 C22 118.97(17)
C18 C17 N2 117.68(17)
C22 C17 N2 122.65(17)
O5 C18 C19 123.91(18)
O5 C18 C17 115.34(16)
C19 C18 C17 120.73(18)
C18 C19 C20 119.67(19)
C18 C19 H19A 120.2
C20 C19 H19A 120.2
C21 C20 C19 119.73(17)
C21 C20 C23 119.02(18)
C19 C20 C23 121.24(18)
C20 C21 C22 120.57(18)
C20 C21 H21A 119.7
C22 C21 H21A 119.7
O6 C22 C21 123.08(17)
O6 C22 C17 116.68(16)
C21 C22 C17 120.08(18)
C28 C23 C24 117.67(17)
C28 C23 C20 120.33(18)
C24 C23 C20 121.95(18)
C25 C24 C23 121.66(18)
C25 C24 H24A 119.2
C23 C24 H24A 119.2
C24 C25 C26 119.71(19)
C24 C25 H25A 120.1
C26 C25 H25A 120.1
C27 C26 C25 119.10(17)
C27 C26 N4 116.69(17)
C25 C26 N4 124.20(18)
C28 C27 C26 120.37(18)
C28 C27 H27A 119.8
C26 C27 H27A 119.8
C27 C28 C23 121.47(19)
C27 C28 H28A 119.3
C23 C28 H28A 119.3
O4 C29 N4 123.17(17)
O4 C29 C30 121.80(18)
N4 C29 C30 114.91(17)
C29 C30 H30A 109.5
C29 C30 H30B 109.5
H30A C30 H30B 109.5
C29 C30 H30C 109.5
H30A C30 H30C 109.5
H30B C30 H30C 109.5
O5 C31 H31A 109.5
O5 C31 H31B 109.5
H31A C31 H31B 109.5
O5 C31 H31C 109.5
H31A C31 H31C 109.5
H31B C31 H31C 109.5
O6 C32 H32A 109.5
O6 C32 H32B 109.5
H32A C32 H32B 109.5
O6 C32 H32C 109.5
H32A C32 H32C 109.5
H32B C32 H32C 109.5

loop_
_geom_bond_atom_site_label_1
_geom_bond_atom_site_label_2
_geom_bond_distance
O1 C13 1.230(2)
O2 C2 1.367(2)
O2 C15 1.423(2)
O3 C6 1.357(2)
O3 C16 1.421(2)
O4 C29 1.233(2)
O5 C18 1.359(2)
O5 C31 1.421(3)
O6 C22 1.358(2)
O6 C32 1.423(2)
N1 N2 1.265(2)
N1 C1 1.410(2)
N2 C17 1.430(2)
N3 C13 1.348(2)
N3 C10 1.408(2)
N3 H3N 0.89(2)
N4 C29 1.341(3)
N4 C26 1.402(2)
N4 H4N 0.82(2)
C1 C2 1.407(3)
C1 C6 1.408(3)
C2 C3 1.381(2)
C3 C4 1.397(3)
C3 H3A 0.9500
C4 C5 1.388(3)
C4 C7 1.486(2)
C5 C6 1.384(2)
C5 H5A 0.9500
C7 C12 1.391(3)
C7 C8 1.392(3)
C8 C9 1.374(3)
C8 H8A 0.9500
C9 C10 1.388(3)
C9 H9A 0.9500
C10 C11 1.387(3)
C11 C12 1.389(3)
C11 H11A 0.9500
C12 H12A 0.9500
C13 C14 1.502(3)
C14 H14A 0.9800
C14 H14B 0.9800
C14 H14C 0.9800
C15 H15A 0.9800
C15 H15B 0.9800
C15 H15C 0.9800
C16 H16A 0.9800
C16 H16B 0.9800
C16 H16C 0.9800
C17 C18 1.397(3)
C17 C22 1.398(3)
C18 C19 1.391(3)
C19 C20 1.396(3)
C19 H19A 0.9500
C20 C21 1.387(3)
C20 C23 1.484(3)
C21 C22 1.391(3)
C21 H21A 0.9500
C23 C28 1.387(3)
C23 C24 1.390(3)
C24 C25 1.388(3)
C24 H24A 0.9500
C25 C26 1.393(3)
C25 H25A 0.9500
C26 C27 1.385(3)
C27 C28 1.383(3)
C27 H27A 0.9500
C28 H28A 0.9500
C29 C30 1.500(3)
C30 H30A 0.9800
C30 H30B 0.9800
C30 H30C 0.9800
C31 H31A 0.9800
C31 H31B 0.9800
C31 H31C 0.9800
C32 H32A 0.9800
C32 H32B 0.9800
C32 H32C 0.9800
O1W H1WA 0.8400
O2W H2WA 0.8400

loop_
_geom_hbond_atom_site_label_D
_geom_hbond_atom_site_label_H
_geom_hbond_atom_site_label_A
_geom_hbond_distance_DH
_geom_hbond_distance_HA
_geom_hbond_distance_DA
_geom_hbond_angle_DHA
_geom_hbond_site_symmetry_A
O1W H1WA O1 0.84 2.06 2.897(2) 179.6 .
O2W H2WA O1 0.84 2.12 2.961(2) 179.7 .
N3 H3N O4 0.89(2) 2.06(2) 2.947(2) 176.9(18) 3_535
N4 H4N N1 0.82(2) 2.36(2) 3.132(2) 156(2) 4
N4 H4N O2 0.82(2) 2.37(2) 3.019(2) 136(2) 4

loop_
_geom_torsion_atom_site_label_1
_geom_torsion_atom_site_label_2
_geom_torsion_atom_site_label_3
_geom_torsion_atom_site_label_4
_geom_torsion
C1 N1 N2 C17 174.68(15)
N2 N1 C1 C2 162.16(16)
N2 N1 C1 C6 -24.4(3)
C15 O2 C2 C3 2.0(3)
C15 O2 C2 C1 -179.39(18)
C6 C1 C2 O2 -175.37(16)
N1 C1 C2 O2 -1.2(2)
C6 C1 C2 C3 3.2(3)
N1 C1 C2 C3 177.39(17)
O2 C2 C3 C4 176.65(17)
C1 C2 C3 C4 -1.8(3)
C2 C3 C4 C5 -0.8(3)
C2 C3 C4 C7 179.57(17)
C3 C4 C5 C6 2.0(3)
C7 C4 C5 C6 -178.41(17)
C16 O3 C6 C5 9.5(3)
C16 O3 C6 C1 -169.83(17)
C4 C5 C6 O3 -179.85(17)
C4 C5 C6 C1 -0.5(3)
C2 C1 C6 O3 177.32(16)
N1 C1 C6 O3 4.1(3)
C2 C1 C6 C5 -2.0(3)
N1 C1 C6 C5 -175.22(17)
C5 C4 C7 C12 -22.2(3)
C3 C4 C7 C12 157.33(18)
C5 C4 C7 C8 159.47(18)
C3 C4 C7 C8 -21.0(3)
C12 C7 C8 C9 -0.4(3)
C4 C7 C8 C9 177.96(17)
C7 C8 C9 C10 0.6(3)
C8 C9 C10 C11 -0.2(3)
C8 C9 C10 N3 -178.52(17)
C13 N3 C10 C11 5.8(3)
C13 N3 C10 C9 -176.04(18)
C9 C10 C11 C12 -0.3(3)
N3 C10 C11 C12 177.82(17)
C10 C11 C12 C7 0.5(3)
C8 C7 C12 C11 -0.2(3)
C4 C7 C12 C11 -178.50(18)
C10 N3 C13 O1 -0.2(3)
C10 N3 C13 C14 178.04(17)
N1 N2 C17 C18 138.29(18)
N1 N2 C17 C22 -51.4(2)
C31 O5 C18 C19 -10.5(3)
C31 O5 C18 C17 171.22(19)
C22 C17 C18 O5 -176.47(17)
N2 C17 C18 O5 -5.8(3)
C22 C17 C18 C19 5.1(3)
N2 C17 C18 C19 175.83(18)
O5 C18 C19 C20 -179.64(19)
C17 C18 C19 C20 -1.4(3)
C18 C19 C20 C21 -2.6(3)
C18 C19 C20 C23 178.43(19)
C19 C20 C21 C22 2.7(3)
C23 C20 C21 C22 -178.26(18)
C32 O6 C22 C21 6.6(3)
C32 O6 C22 C17 -168.83(17)
C20 C21 C22 O6 -174.19(18)
C20 C21 C22 C17 1.1(3)
C18 C17 C22 O6 170.60(17)
N2 C17 C22 O6 0.4(3)
C18 C17 C22 C21 -5.0(3)
N2 C17 C22 C21 -175.18(18)
C21 C20 C23 C28 43.2(3)
C19 C20 C23 C28 -137.8(2)
C21 C20 C23 C24 -134.2(2)
C19 C20 C23 C24 44.8(3)
C28 C23 C24 C25 0.5(3)
C20 C23 C24 C25 177.99(19)
C23 C24 C25 C26 0.3(3)
C24 C25 C26 C27 -1.1(3)
C24 C25 C26 N4 178.21(19)
C29 N4 C26 C27 -168.6(2)
C29 N4 C26 C25 12.2(3)
C25 C26 C27 C28 1.0(3)
N4 C26 C27 C28 -178.33(18)
C26 C27 C28 C23 -0.2(3)
C24 C23 C28 C27 -0.6(3)
C20 C23 C28 C27 -178.11(19)
C26 N4 C29 O4 1.0(3)
C26 N4 C29 C30 -175.2(2)
